data_1557997
loop_
_publ_author_name
'Wang, Bin'
'Ong, Derek Yiren'
'Li, Yihang'
'Pang, Jia Hao'
'Watanabe, Kohei'
'Takita, Ryo'
'Chiba, Shunsuke'

_publ_section_title
;
 Stereo-controlled anti-hydromagnesiation of aryl alkynes by magnesium
 hydrides
;
_journal_issue 20
_journal_name_full 'Chemical Science'
_journal_page_first 5267
_journal_page_last 5272
_journal_paper_doi 10.1039/D0SC01773F
_journal_volume 11
_journal_year 2020
_chemical_formula_sum 'C21 H18'
_chemical_formula_weight 270.35
_space_group_crystal_system monoclinic
_space_group_IT_number 14
_space_group_name_Hall '-P 2ybc'
_space_group_name_H-M_alt 'P 1 21/c 1'
_atom_sites_solution_hydrogens geom
_atom_sites_solution_primary dual
_audit_update_record
;
2020-03-03 deposited with the CCDC.	2020-05-04 downloaded from the CCDC.
;
_cell_angle_alpha 90
_cell_angle_beta 91.2503(14)
_cell_angle_gamma 90
_cell_formula_units_Z 4
_cell_length_a 7.2298(2)
_cell_length_b 10.3241(3)
_cell_length_c 19.9155(5)
_cell_measurement_reflns_used 5485
_cell_measurement_temperature 100.(2)
_cell_measurement_theta_max 33.5071
_cell_measurement_theta_min 2.8180
_cell_volume 1486.16(7)
_computing_cell_refinement 'SAINT V8.38A (Bruker AXS Inc., 2017)'
_computing_data_collection 'APEX3 (Bruker AXS Inc., 2018)'
_computing_data_reduction 'SAINT V8.38A (Bruker AXS Inc., 2017)'
_computing_molecular_graphics 'XP (Bruker AXS Inc., 2018)'
_computing_publication_material 'APEX3 (Bruker AXS Inc., 2018)'
_computing_structure_refinement 'SHELXL-2018/3 (Sheldrick, 2018)'
_computing_structure_solution 'XT, VERSION 2014/5'
_diffrn_ambient_temperature 100.(2)
_diffrn_detector_area_resol_mean 7.4074
_diffrn_measured_fraction_theta_full 0.979
_diffrn_measured_fraction_theta_max 0.979
_diffrn_measurement_device_type 'Photon II CPADs detector'
_diffrn_measurement_method 'phi and omega scans'
_diffrn_radiation_monochromator 'Multilayer Mirror'
_diffrn_radiation_type MoK\a
_diffrn_radiation_wavelength 0.71073
_diffrn_reflns_av_R_equivalents 0.0471
_diffrn_reflns_av_unetI/netI 0.0547
_diffrn_reflns_limit_h_max 11
_diffrn_reflns_limit_h_min -10
_diffrn_reflns_limit_k_max 15
_diffrn_reflns_limit_k_min -16
_diffrn_reflns_limit_l_max 31
_diffrn_reflns_limit_l_min -25
_diffrn_reflns_number 18475
_diffrn_reflns_theta_full 33.73
_diffrn_reflns_theta_max 33.73
_diffrn_reflns_theta_min 2.82
_diffrn_source 'Incoatec microfocus source'
_diffrn_source_type 'Bruker D8 Quest'
_exptl_absorpt_coefficient_mu 0.068
_exptl_absorpt_correction_T_max 0.99
_exptl_absorpt_correction_T_min 0.89
_exptl_absorpt_correction_type multi-scan
_exptl_absorpt_process_details
;
SADABS-2016/2 - Bruker AXS area detector scaling and absorption correction
;
_exptl_crystal_colour colourless
_exptl_crystal_density_diffrn 1.208
_exptl_crystal_density_method 'not measured'
_exptl_crystal_description block
_exptl_crystal_F_000 576
_exptl_crystal_size_max 0.240
_exptl_crystal_size_mid 0.200
_exptl_crystal_size_min 0.120
_refine_diff_density_max 0.365
_refine_diff_density_min -0.222
_refine_ls_extinction_method none
_refine_ls_goodness_of_fit_ref 1.031
_refine_ls_hydrogen_treatment constr
_refine_ls_matrix_type full
_refine_ls_number_parameters 190
_refine_ls_number_reflns 5820
_refine_ls_number_restraints 0
_refine_ls_restrained_S_all 1.031
_refine_ls_R_factor_all 0.0776
_refine_ls_R_factor_gt 0.0523
_refine_ls_shift/su_max 0.001
_refine_ls_shift/su_mean 0.000
_refine_ls_structure_factor_coef Fsqd
_refine_ls_weighting_details 'w=1/[\s^2^(Fo^2^)+(0.0515P)^2^+0.5499P] where P=(Fo^2^+2Fc^2^)/3'
_refine_ls_weighting_scheme calc
_refine_ls_wR_factor_gt 0.1170
_refine_ls_wR_factor_ref 0.1328
_reflns_number_gt 4364
_reflns_number_total 5820
_reflns_threshold_expression 'I > 2\s(I)'
_cod_data_source_file d0sc01773f2.cif
_cod_data_source_block chiba442m
_cod_depositor_comments
;
The following automatic conversions were performed:

data item '_exptl_absorpt_correction_type' value 'Multi-Scan' was
changed to 'multi-scan' in accordance with the
/home/data/users/saulius/crontab/automatic-downloads/rss-feeds/RSC/lib/dictionaries/cif_core.dic
dictionary named 'cif_core.dic' version 2.4.2 last updated on
2011-04-26.

Automatic conversion script
Id: cif_fix_values 7556 2019-12-06 15:28:31Z antanas 

 Adding full bibliography for 1557997--1557998.cif.

 Adding full bibliography for 1557997--1557998.cif.
;
_cod_database_code 1557997

loop_
_space_group_symop_operation_xyz
'x, y, z'
'-x, y+1/2, -z+1/2'
'-x, -y, -z'
'x, -y-1/2, z-1/2'

loop_
_atom_site_type_symbol
_atom_site_label
_atom_site_fract_x
_atom_site_fract_y
_atom_site_fract_z
_atom_site_U_iso_or_equiv
_atom_site_adp_type
_atom_site_calc_flag
_atom_site_refinement_flags_adp
_atom_site_refinement_flags_occupancy
_atom_site_refinement_flags_posn
_atom_site_occupancy
_atom_site_disorder_assembly
_atom_site_disorder_group
C C1 0.80678(14) 0.41517(9) 0.64654(5) 0.01234(17) Uani d . . . 1 . .
C C2 0.62883(14) 0.38856(10) 0.61768(5) 0.01423(18) Uani d . . . 1 . .
H H2 0.555131 0.458203 0.601078 0.017 Uiso calc U . R 1 . .
C C3 0.56155(15) 0.26443(10) 0.61335(5) 0.01609(19) Uani d . . . 1 . .
H H3 0.442102 0.249406 0.59409 0.019 Uiso calc U . R 1 . .
C C4 0.66805(15) 0.15911(10) 0.63722(5) 0.0165(2) Uani d . . . 1 . .
H H4 0.620181 0.073542 0.634429 0.02 Uiso calc U . R 1 . .
C C5 0.84054(15) 0.18060(10) 0.66439(5) 0.01513(19) Uani d . . . 1 . .
H H5 0.912417 0.109088 0.679815 0.018 Uiso calc U . R 1 . .
C C6 0.91452(14) 0.30768(10) 0.67004(5) 0.01346(18) Uani d . . . 1 . .
C C7 1.09308(14) 0.32863(10) 0.69874(5) 0.01588(19) Uani d . . . 1 . .
H H7 1.163472 0.257198 0.715155 0.019 Uiso calc U . R 1 . .
C C8 1.16474(15) 0.45103(11) 0.70296(5) 0.0169(2) Uani d . . . 1 . .
H H8 1.284874 0.464311 0.721997 0.02 Uiso calc U . R 1 . .
C C9 1.06042(14) 0.55756(10) 0.67907(5) 0.01539(19) Uani d . . . 1 . .
H H9 1.113315 0.641705 0.681483 0.018 Uiso calc U . R 1 . .
C C10 0.88369(14) 0.54336(9) 0.65228(5) 0.01269(18) Uani d . . . 1 . .
C C11 0.77766(14) 0.66114(9) 0.63109(5) 0.01363(18) Uani d . . . 1 . .
C C12 0.87849(15) 0.75591(10) 0.58690(6) 0.0179(2) Uani d . . . 1 . .
H H12A 0.808761 0.838439 0.585913 0.021 Uiso calc U . R 1 . .
H H12B 1.001461 0.773761 0.607717 0.021 Uiso calc U . R 1 . .
C C13 0.90555(16) 0.71213(12) 0.51572(6) 0.0220(2) Uani d . . . 1 . .
H H13 0.988416 0.761222 0.489482 0.026 Uiso calc U . R 1 . .
C C14 0.82483(18) 0.61196(13) 0.48648(6) 0.0247(2) Uani d . . . 1 . .
H H14A 0.740882 0.560025 0.510759 0.03 Uiso calc U . R 1 . .
H H14B 0.850553 0.591635 0.441105 0.03 Uiso calc U . R 1 . .
C C15 0.60784(14) 0.68271(10) 0.65483(5) 0.01413(18) Uani d . . . 1 . .
H H15 0.563674 0.62126 0.686158 0.017 Uiso calc U . R 1 . .
C C16 0.48233(14) 0.79087(9) 0.63779(5) 0.01362(18) Uani d . . . 1 . .
C C17 0.45040(15) 0.83128(10) 0.57135(5) 0.0170(2) Uani d . . . 1 . .
H H17 0.511988 0.788852 0.535896 0.02 Uiso calc U . R 1 . .
C C18 0.32959(15) 0.93279(10) 0.55673(5) 0.0174(2) Uani d . . . 1 . .
H H18 0.309992 0.959541 0.511491 0.021 Uiso calc U . R 1 . .
C C19 0.23749(15) 0.99522(10) 0.60792(6) 0.0172(2) Uani d . . . 1 . .
H H19 0.156301 1.065292 0.597905 0.021 Uiso calc U . R 1 . .
C C20 0.26492(15) 0.95445(10) 0.67406(5) 0.0165(2) Uani d . . . 1 . .
H H20 0.20124 0.996263 0.70921 0.02 Uiso calc U . R 1 . .
C C21 0.38526(14) 0.85267(10) 0.68882(5) 0.01446(18) Uani d . . . 1 . .
H H21 0.401794 0.824768 0.73401 0.017 Uiso calc U . R 1 . .

loop_
_atom_site_aniso_label
_atom_site_aniso_U_11
_atom_site_aniso_U_22
_atom_site_aniso_U_33
_atom_site_aniso_U_12
_atom_site_aniso_U_13
_atom_site_aniso_U_23
C1 0.0126(4) 0.0138(4) 0.0106(4) 0.0006(3) 0.0009(3) 0.0002(3)
C2 0.0138(4) 0.0148(4) 0.0140(4) 0.0012(3) -0.0011(3) 0.0004(3)
C3 0.0146(4) 0.0164(4) 0.0172(4) -0.0007(3) -0.0012(4) -0.0007(4)
C4 0.0187(5) 0.0128(4) 0.0181(5) -0.0010(3) 0.0015(4) -0.0009(4)
C5 0.0169(5) 0.0135(4) 0.0150(4) 0.0030(3) 0.0019(4) 0.0015(3)
C6 0.0137(4) 0.0153(4) 0.0114(4) 0.0017(3) 0.0014(3) 0.0004(3)
C7 0.0139(4) 0.0192(5) 0.0145(4) 0.0033(3) -0.0003(4) 0.0015(4)
C8 0.0121(4) 0.0225(5) 0.0162(4) 0.0009(4) -0.0010(4) -0.0010(4)
C9 0.0144(4) 0.0169(4) 0.0149(4) -0.0013(3) 0.0007(4) -0.0009(4)
C10 0.0132(4) 0.0143(4) 0.0106(4) -0.0002(3) 0.0013(3) 0.0000(3)
C11 0.0154(4) 0.0128(4) 0.0127(4) -0.0008(3) -0.0006(3) -0.0006(3)
C12 0.0175(5) 0.0154(4) 0.0207(5) -0.0016(4) 0.0014(4) 0.0042(4)
C13 0.0195(5) 0.0275(6) 0.0194(5) 0.0045(4) 0.0055(4) 0.0091(4)
C14 0.0284(6) 0.0318(6) 0.0141(5) 0.0082(5) 0.0038(4) 0.0024(4)
C15 0.0166(4) 0.0131(4) 0.0128(4) 0.0002(3) 0.0014(3) 0.0004(3)
C16 0.0139(4) 0.0123(4) 0.0147(4) -0.0008(3) 0.0012(3) -0.0002(3)
C17 0.0185(5) 0.0187(5) 0.0138(4) 0.0015(4) 0.0022(4) -0.0009(4)
C18 0.0182(5) 0.0192(5) 0.0149(4) 0.0009(4) 0.0005(4) 0.0032(4)
C19 0.0153(4) 0.0157(4) 0.0208(5) 0.0013(3) 0.0012(4) 0.0025(4)
C20 0.0157(4) 0.0158(4) 0.0181(5) 0.0019(3) 0.0036(4) -0.0007(4)
C21 0.0148(4) 0.0152(4) 0.0134(4) -0.0003(3) 0.0014(3) 0.0003(3)

loop_
_atom_type_symbol
_atom_type_description
_atom_type_scat_dispersion_real
_atom_type_scat_dispersion_imag
_atom_type_scat_source
C C 0.0033 0.0016 'International Tables Vol C Tables 4.2.6.8 and 6.1.1.4'
H H 0.0000 0.0000 'International Tables Vol C Tables 4.2.6.8 and 6.1.1.4'

loop_
_geom_angle_atom_site_label_1
_geom_angle_atom_site_label_2
_geom_angle_atom_site_label_3
_geom_angle_site_symmetry_1
_geom_angle_site_symmetry_3
_geom_angle
_geom_angle_publ_flag
C2 C1 C6 . . 117.61(9) ?
C2 C1 C10 . . 123.60(9) ?
C6 C1 C10 . . 118.77(9) ?
C3 C2 C1 . . 121.41(9) ?
C3 C2 H2 . . 119.3 ?
C1 C2 H2 . . 119.3 ?
C2 C3 C4 . . 120.59(10) ?
C2 C3 H3 . . 119.7 ?
C4 C3 H3 . . 119.7 ?
C5 C4 C3 . . 119.71(9) ?
C5 C4 H4 . . 120.1 ?
C3 C4 H4 . . 120.1 ?
C4 C5 C6 . . 121.34(9) ?
C4 C5 H5 . . 119.3 ?
C6 C5 H5 . . 119.3 ?
C7 C6 C5 . . 120.74(9) ?
C7 C6 C1 . . 119.93(9) ?
C5 C6 C1 . . 119.33(9) ?
C8 C7 C6 . . 120.43(9) ?
C8 C7 H7 . . 119.8 ?
C6 C7 H7 . . 119.8 ?
C7 C8 C9 . . 120.05(10) ?
C7 C8 H8 . . 120.0 ?
C9 C8 H8 . . 120.0 ?
C10 C9 C8 . . 122.06(10) ?
C10 C9 H9 . . 119.0 ?
C8 C9 H9 . . 119.0 ?
C9 C10 C1 . . 118.73(9) ?
C9 C10 C11 . . 119.17(9) ?
C1 C10 C11 . . 122.09(9) ?
C15 C11 C10 . . 120.19(9) ?
C15 C11 C12 . . 123.55(9) ?
C10 C11 C12 . . 116.09(9) ?
C13 C12 C11 . . 115.32(9) ?
C13 C12 H12A . . 108.4 ?
C11 C12 H12A . . 108.4 ?
C13 C12 H12B . . 108.4 ?
C11 C12 H12B . . 108.4 ?
H12A C12 H12B . . 107.5 ?
C14 C13 C12 . . 125.94(11) ?
C14 C13 H13 . . 117.0 ?
C12 C13 H13 . . 117.0 ?
C13 C14 H14A . . 120.0 ?
C13 C14 H14B . . 120.0 ?
H14A C14 H14B . . 120.0 ?
C11 C15 C16 . . 127.39(9) ?
C11 C15 H15 . . 116.3 ?
C16 C15 H15 . . 116.3 ?
C21 C16 C17 . . 118.31(9) ?
C21 C16 C15 . . 119.58(9) ?
C17 C16 C15 . . 122.06(9) ?
C18 C17 C16 . . 120.77(10) ?
C18 C17 H17 . . 119.6 ?
C16 C17 H17 . . 119.6 ?
C19 C18 C17 . . 120.33(10) ?
C19 C18 H18 . . 119.8 ?
C17 C18 H18 . . 119.8 ?
C18 C19 C20 . . 119.56(10) ?
C18 C19 H19 . . 120.2 ?
C20 C19 H19 . . 120.2 ?
C21 C20 C19 . . 120.23(10) ?
C21 C20 H20 . . 119.9 ?
C19 C20 H20 . . 119.9 ?
C20 C21 C16 . . 120.75(9) ?
C20 C21 H21 . . 119.6 ?
C16 C21 H21 . . 119.6 ?

loop_
_geom_bond_atom_site_label_1
_geom_bond_atom_site_label_2
_geom_bond_site_symmetry_2
_geom_bond_distance
_geom_bond_publ_flag
C1 C2 . 1.4243(14) ?
C1 C6 . 1.4289(14) ?
C1 C10 . 1.4391(14) ?
C2 C3 . 1.3728(14) ?
C2 H2 . 0.95 ?
C3 C4 . 1.4089(15) ?
C3 H3 . 0.95 ?
C4 C5 . 1.3667(15) ?
C4 H4 . 0.95 ?
C5 C6 . 1.4203(14) ?
C5 H5 . 0.95 ?
C6 C7 . 1.4170(15) ?
C7 C8 . 1.3677(15) ?
C7 H7 . 0.95 ?
C8 C9 . 1.4103(15) ?
C8 H8 . 0.95 ?
C9 C10 . 1.3817(14) ?
C9 H9 . 0.95 ?
C10 C11 . 1.4933(14) ?
C11 C15 . 1.3438(14) ?
C11 C12 . 1.5137(14) ?
C12 C13 . 1.5048(16) ?
C12 H12A . 0.99 ?
C12 H12B . 0.99 ?
C13 C14 . 1.3169(18) ?
C13 H13 . 0.95 ?
C14 H14A . 0.95 ?
C14 H14B . 0.95 ?
C15 C16 . 1.4737(14) ?
C15 H15 . 0.95 ?
C16 C21 . 1.4013(14) ?
C16 C17 . 1.4017(14) ?
C17 C18 . 1.3910(15) ?
C17 H17 . 0.95 ?
C18 C19 . 1.3884(15) ?
C18 H18 . 0.95 ?
C19 C20 . 1.3928(15) ?
C19 H19 . 0.95 ?
C20 C21 . 1.3915(14) ?
C20 H20 . 0.95 ?
C21 H21 . 0.95 ?
